data_7243403
loop_
_publ_author_name
'Sanda Bawa, Ali'
'Meunier-Prest, Rita'
'Rousselin, Yoann'
'Couvercelle, Jean-Pierre'
'Christine, Stern'
'Mal\'ezieux, Bernard'
'Bouvet, Marcel'

_publ_section_title
;
 Series of charge transfer complexes obtained as crystals in a confined
 environment
;
_journal_name_full CrystEngComm
_journal_paper_doi 10.1039/D1CE00929J
_journal_year 2021
_chemical_formula_moiety 'C10 H2 N4, C6 H6 O2'
_chemical_formula_sum 'C16 H8 N4 O2'
_chemical_formula_weight 288.26
_space_group_crystal_system triclinic
_space_group_IT_number 2
_space_group_name_Hall '-P 1'
_space_group_name_H-M_alt 'P -1'
_atom_sites_solution_hydrogens geom
_atom_sites_solution_primary dual
_audit_creation_date 2019-11-19
_audit_creation_method
;
Olex2 1.2
(compiled May 18 2018 14:05:52 for OlexSys, GUI svn.r5506)
;
_audit_update_record
;
2020-04-01 deposited with the CCDC.	2021-08-19 downloaded from the CCDC.
;
_cell_angle_alpha 108.309(5)
_cell_angle_beta 109.791(4)
_cell_angle_gamma 92.810(5)
_cell_formula_units_Z 1
_cell_length_a 6.3120(4)
_cell_length_b 7.4057(5)
_cell_length_c 8.1661(5)
_cell_measurement_reflns_used 1700
_cell_measurement_temperature 100.0(1)
_cell_measurement_theta_max 66.59
_cell_measurement_theta_min 6.15
_cell_volume 335.79(4)
_computing_cell_refinement 'SAINT V8.40A (Bruker, 2016)'
_computing_data_collection 'APEX3 (Bruker, 2015)'
_computing_data_reduction 'SAINT V8.40A (Bruker, 2016)'
_computing_molecular_graphics 'Olex2 (Dolomanov et al., 2009)'
_computing_publication_material 'Olex2 (Dolomanov et al., 2009)'
_computing_structure_refinement 'ShelXL (Sheldrick, 2015)'
_computing_structure_solution 'ShelXT (Sheldrick, 2015)'
_diffrn_ambient_temperature 100.0(1)
_diffrn_detector CMOS
_diffrn_detector_area_resol_mean '1024 x 1024'
_diffrn_detector_type 'Photon 100'
_diffrn_measured_fraction_theta_full 0.978
_diffrn_measured_fraction_theta_max 0.978
_diffrn_measurement_device '\k-geometry diffractometer'
_diffrn_measurement_device_type 'Bruker D8 Venture'
_diffrn_measurement_method '\f and \w scans''
_diffrn_radiation_collimation 'focusing mirrors'
_diffrn_radiation_monochromator 'QUAZAR MX multilayer optics'
_diffrn_radiation_probe x-ray
_diffrn_radiation_type CuK\a
_diffrn_radiation_wavelength 1.54178
_diffrn_reflns_av_R_equivalents 0.0615
_diffrn_reflns_av_unetI/netI 0.0734
_diffrn_reflns_Laue_measured_fraction_full 0.978
_diffrn_reflns_Laue_measured_fraction_max 0.978
_diffrn_reflns_limit_h_max 7
_diffrn_reflns_limit_h_min -7
_diffrn_reflns_limit_k_max 8
_diffrn_reflns_limit_k_min -8
_diffrn_reflns_limit_l_max 9
_diffrn_reflns_limit_l_min -9
_diffrn_reflns_number 2906
_diffrn_reflns_point_group_measured_fraction_full 0.978
_diffrn_reflns_point_group_measured_fraction_max 0.978
_diffrn_reflns_theta_full 66.706
_diffrn_reflns_theta_max 66.706
_diffrn_reflns_theta_min 6.153
_diffrn_source 'sealed X-ray tube'
_diffrn_source_target Cu
_diffrn_source_type 'high brilliance microfocus sealed tube, Cu'
_diffrn_standards_number 0
_exptl_absorpt_coefficient_mu 0.817
_exptl_absorpt_correction_T_max 0.9287
_exptl_absorpt_correction_T_min 0.7394
_exptl_absorpt_correction_type multi-scan
_exptl_absorpt_process_details
;
SADABS-2016/2 (Bruker,2016) was used for absorption correction.
wR2(int) was 0.1231 before and 0.0720 after correction.
The Ratio of minimum to maximum transmission is 0.7962.
The \l/2 correction factor is Not present.
;
_exptl_crystal_colour 'clear light orange'
_exptl_crystal_colour_lustre clear
_exptl_crystal_colour_modifier light
_exptl_crystal_colour_primary orange
_exptl_crystal_density_diffrn 1.425
_exptl_crystal_description plate
_exptl_crystal_F_000 148
_exptl_crystal_recrystallization_method 'The material was recrystallised by sublimation'
_exptl_crystal_size_max 0.158
_exptl_crystal_size_mid 0.089
_exptl_crystal_size_min 0.061
_refine_diff_density_max 0.279
_refine_diff_density_min -0.313
_refine_diff_density_rms 0.070
_refine_ls_extinction_method none
_refine_ls_goodness_of_fit_ref 1.290
_refine_ls_hydrogen_treatment constr
_refine_ls_matrix_type full
_refine_ls_number_parameters 101
_refine_ls_number_reflns 1163
_refine_ls_number_restraints 0
_refine_ls_restrained_S_all 1.290
_refine_ls_R_factor_all 0.1149
_refine_ls_R_factor_gt 0.0934
_refine_ls_shift/su_max 0.000
_refine_ls_shift/su_mean 0.000
_refine_ls_structure_factor_coef Fsqd
_refine_ls_weighting_details 'w=1/[\s^2^(Fo^2^)+0.9100P] where P=(Fo^2^+2Fc^2^)/3'
_refine_ls_weighting_scheme calc
_refine_ls_wR_factor_gt 0.1831
_refine_ls_wR_factor_ref 0.1915
_reflns_Friedel_coverage 0.000
_reflns_number_gt 927
_reflns_number_total 1163
_reflns_threshold_expression 'I > 2\s(I)'
_cod_data_source_file d1ce00929j2.cif
_cod_data_source_block TCNB-H2Q
_cod_database_code 7243403
_publcif_datablock.id {0bb0e9a7-9b7e-4a94-8f6c-62024d4e67ff}

_shelx_shelxl_version_number 2018/3
_shelx_space_group_comment
;
The symmetry employed for this shelxl refinement is uniquely defined
by the following loop, which should always be used as a source of
symmetry information in preference to the above space-group names.
They are only intended as comments.
;
_shelx_estimated_absorpt_t_max 0.952
_shelx_estimated_absorpt_t_min 0.882
_olex2_refinement_description
;
1. Fixed Uiso
 At 1.2 times of:
  All C(H) groups
 At 1.5 times of:
  All O(H) groups
2.a Aromatic/amide H refined with riding coordinates:
 C6(H6), C8(H8), C1(H1)
2.b Idealised tetrahedral OH refined as rotating group:
 O1(H1A)
;
_olex2_diffrn_ambient_temperature_device 'Oxford Cryosystems'
_olex2_exptl_crystal_mounting_method 'The crystal was mounted on a MITIGEN holder oil'
_olex2_submission_special_instructions 'No special instructions were received'

loop_
_space_group_symop_operation_xyz
'x, y, z'
'-x, -y, -z'

loop_
_atom_site_label
_atom_site_type_symbol
_atom_site_fract_x
_atom_site_fract_y
_atom_site_fract_z
_atom_site_U_iso_or_equiv
_atom_site_adp_type
_atom_site_occupancy
_atom_site_site_symmetry_order
_atom_site_calc_flag
_atom_site_refinement_flags_posn
_atom_site_refinement_flags_adp
_atom_site_refinement_flags_occupancy
_atom_site_disorder_assembly
_atom_site_disorder_group
O1 O 0.1688(5) 0.3875(5) 0.1172(5) 0.0301(8) Uani 1 1 d . . . . .
H1A H 0.185578 0.463717 0.223347 0.045 Uiso 1 1 calc GR . . . .
C6 C 0.5300(7) 0.5853(6) 0.1860(6) 0.0234(10) Uani 1 1 d . . . . .
H6 H 0.548905 0.645633 0.312543 0.028 Uiso 1 1 calc R . . . .
C7 C 0.3352(7) 0.4474(6) 0.0638(6) 0.0220(10) Uani 1 1 d . . . . .
C8 C 0.3041(7) 0.3653(7) -0.1239(6) 0.0250(10) Uani 1 1 d . . . . .
H8 H 0.169270 0.275597 -0.209014 0.030 Uiso 1 1 calc R . . . .
N1 N 0.2146(7) 0.6324(6) 0.4801(6) 0.0307(10) Uani 1 1 d . . . . .
N2 N 0.7980(7) 0.9585(6) 0.6344(6) 0.0340(11) Uani 1 1 d . . . . .
C1 C 0.2869(8) 0.8852(6) 0.9452(7) 0.0252(10) Uani 1 1 d . . . . .
H1 H 0.142580 0.807905 0.908293 0.030 Uiso 1 1 calc R . . . .
C2 C 0.3919(8) 0.8725(6) 0.8182(6) 0.0230(10) Uani 1 1 d . . . . .
C3 C 0.6041(7) 0.9875(7) 0.8732(7) 0.0236(10) Uani 1 1 d . . . . .
C4 C 0.2873(8) 0.7402(7) 0.6297(7) 0.0270(11) Uani 1 1 d . . . . .
C5 C 0.7129(8) 0.9741(7) 0.7403(7) 0.0264(10) Uani 1 1 d . . . . .

loop_
_atom_site_aniso_label
_atom_site_aniso_U_11
_atom_site_aniso_U_22
_atom_site_aniso_U_33
_atom_site_aniso_U_23
_atom_site_aniso_U_13
_atom_site_aniso_U_12
O1 0.0292(18) 0.0285(18) 0.036(2) 0.0092(15) 0.0184(16) 0.0041(14)
C6 0.022(2) 0.021(2) 0.025(2) 0.0068(19) 0.0062(19) 0.0050(18)
C7 0.018(2) 0.022(2) 0.028(2) 0.0096(19) 0.0108(19) 0.0049(17)
C8 0.022(2) 0.025(2) 0.026(2) 0.009(2) 0.0051(19) 0.0054(18)
N1 0.031(2) 0.034(2) 0.032(2) 0.012(2) 0.0168(19) 0.0074(18)
N2 0.030(2) 0.034(2) 0.036(2) 0.0091(19) 0.013(2) 0.0000(19)
C1 0.020(2) 0.020(2) 0.033(3) 0.012(2) 0.0053(19) 0.0045(17)
C2 0.026(2) 0.019(2) 0.026(2) 0.0096(19) 0.0097(19) 0.0075(18)
C3 0.023(2) 0.029(2) 0.027(2) 0.014(2) 0.0151(19) 0.0140(19)
C4 0.030(2) 0.023(2) 0.032(3) 0.013(2) 0.012(2) 0.0023(19)
C5 0.023(2) 0.023(2) 0.030(3) 0.0085(19) 0.007(2) 0.0015(18)

loop_
_atom_type_symbol
_atom_type_description
_atom_type_scat_dispersion_real
_atom_type_scat_dispersion_imag
_atom_type_scat_source
C C 0.0181 0.0091 'International Tables Vol C Tables 4.2.6.8 and 6.1.1.4'
H H 0.0000 0.0000 'International Tables Vol C Tables 4.2.6.8 and 6.1.1.4'
N N 0.0311 0.0180 'International Tables Vol C Tables 4.2.6.8 and 6.1.1.4'
O O 0.0492 0.0322 'International Tables Vol C Tables 4.2.6.8 and 6.1.1.4'

loop_
_geom_angle_atom_site_label_1
_geom_angle_atom_site_label_2
_geom_angle_atom_site_label_3
_geom_angle
_geom_angle_site_symmetry_1
_geom_angle_site_symmetry_3
_geom_angle_publ_flag
C7 O1 H1A 109.5 . . ?
C7 C6 H6 119.7 . . ?
C8 C6 H6 119.7 2_665 . ?
C8 C6 C7 120.5(4) 2_665 . ?
O1 C7 C6 123.5(4) . . ?
O1 C7 C8 117.2(4) . . ?
C8 C7 C6 119.4(4) . . ?
C6 C8 C7 120.1(4) 2_665 . ?
C6 C8 H8 120.0 2_665 . ?
C7 C8 H8 120.0 . . ?
C2 C1 H1 120.5 . . ?
C3 C1 H1 120.5 2_677 . ?
C3 C1 C2 119.0(4) 2_677 . ?
C1 C2 C3 120.2(4) . . ?
C1 C2 C4 121.0(4) . . ?
C3 C2 C4 118.8(4) . . ?
C1 C3 C2 120.7(4) 2_677 . ?
C1 C3 C5 119.2(4) 2_677 . ?
C2 C3 C5 120.1(4) . . ?
N1 C4 C2 176.5(5) . . ?
N2 C5 C3 178.3(5) . . ?

loop_
_geom_bond_atom_site_label_1
_geom_bond_atom_site_label_2
_geom_bond_distance
_geom_bond_site_symmetry_2
_geom_bond_publ_flag
O1 H1A 0.8400 . ?
O1 C7 1.370(5) . ?
C6 H6 0.9500 . ?
C6 C7 1.399(6) . ?
C6 C8 1.388(6) 2_665 ?
C7 C8 1.399(6) . ?
C8 H8 0.9500 . ?
N1 C4 1.145(6) . ?
N2 C5 1.143(6) . ?
C1 H1 0.9500 . ?
C1 C2 1.391(7) . ?
C1 C3 1.388(7) 2_677 ?
C2 C3 1.400(6) . ?
C2 C4 1.438(7) . ?
C3 C5 1.450(7) . ?

loop_
_geom_hbond_atom_site_label_D
_geom_hbond_atom_site_label_H
_geom_hbond_atom_site_label_A
_geom_hbond_distance_DH
_geom_hbond_distance_HA
_geom_hbond_distance_DA
_geom_hbond_angle_DHA
_geom_hbond_site_symmetry_A
_geom_hbond_publ_flag
O1 H1A N1 0.84 2.02 2.854(5) 176.2 . yes

loop_
_geom_torsion_atom_site_label_1
_geom_torsion_atom_site_label_2
_geom_torsion_atom_site_label_3
_geom_torsion_atom_site_label_4
_geom_torsion
_geom_torsion_site_symmetry_1
_geom_torsion_site_symmetry_2
_geom_torsion_site_symmetry_3
_geom_torsion_site_symmetry_4
_geom_torsion_publ_flag
O1 C7 C8 C6 -177.8(4) . . . 2_665 ?
C6 C7 C8 C6 2.6(7) . . . 2_665 ?
C8 C6 C7 O1 177.8(4) 2_665 . . . ?
C8 C6 C7 C8 -2.7(7) 2_665 . . . ?
C1 C2 C3 C1 0.3(7) . . . 2_677 ?
C1 C2 C3 C5 -179.9(4) . . . . ?
C3 C1 C2 C3 -0.3(7) 2_677 . . . ?
C3 C1 C2 C4 178.8(4) 2_677 . . . ?
C4 C2 C3 C1 -178.9(4) . . . 2_677 ?
C4 C2 C3 C5 0.9(7) . . . . ?
